data_4130230
loop_
_publ_author_name
'Dale, Edward J.'
'Ferris, Daniel P.'
'Vermeulen, Nicolaas A.'
'Henkelis, James J.'
'Popovs, Ilja'
'Jur\'i\<cek, Michal'
'Barnes, Jonathan C.'
'Schneebeli, Severin T.'
'Stoddart, J. Fraser'

_publ_section_title
;
 Cooperative Reactivity in an Extended-Viologen-Based Cyclophane.
;
_journal_issue 11
_journal_name_full 'Journal of the American Chemical Society'
_journal_page_first 3667
_journal_page_last 3670
_journal_paper_doi 10.1021/jacs.6b01368
_journal_volume 138
_journal_year 2016
_chemical_formula_moiety 'C40 H32 N4, 2(C16 H10), 4(F6 P), C4 H6 N2'
_chemical_formula_sum 'C76 H58 F24 N6 P4'
_chemical_formula_weight 1635.16
_space_group_crystal_system monoclinic
_space_group_IT_number 12
_space_group_name_Hall '-C 2y'
_space_group_name_H-M_alt 'C 1 2/m 1'
_atom_sites_solution_hydrogens geom
_atom_sites_solution_primary direct
_audit_creation_date 2015-08-18
_audit_creation_method
;
Olex2 1.2
(compiled Jan 19 2015 12:28:14 for OlexSys, GUI svn.r4998)
;
_cell_angle_alpha 90
_cell_angle_beta 108.440(3)
_cell_angle_gamma 90
_cell_formula_units_Z 2
_cell_length_a 24.3589(17)
_cell_length_b 16.5544(12)
_cell_length_c 10.6400(7)
_cell_measurement_reflns_used 0
_cell_measurement_temperature 100(2)
_cell_measurement_theta_max 0.000
_cell_measurement_theta_min 0.000
_cell_volume 4070.3(5)
_computing_cell_refinement 'SAINT V8.34A (Bruker, 2013)'
_computing_data_collection 'APEX2 V2014.11-0 (Bruker, 2014)'
_computing_data_reduction 'Bruker SAINT'
_computing_molecular_graphics 'Olex2 (Dolomanov et al., 2009)'
_computing_publication_material 'Olex2 (Dolomanov et al., 2009)'
_computing_structure_refinement 'ShelXL (Sheldrick, 2008)'
_computing_structure_solution 'ShelXS (Sheldrick, 2008)'
_diffrn_ambient_temperature 100.0
_diffrn_detector_area_resol_mean 8
_diffrn_measured_fraction_theta_full 0.992
_diffrn_measured_fraction_theta_max 0.988
_diffrn_measurement_device_type 'Bruker Kappa APEX CCD area detector'
_diffrn_measurement_method '\w and \f scans'
_diffrn_radiation_monochromator 'MX optics'
_diffrn_radiation_type CuK\a
_diffrn_radiation_wavelength 1.54184
_diffrn_reflns_av_R_equivalents 0.0269
_diffrn_reflns_av_unetI/netI 0.0133
_diffrn_reflns_Laue_measured_fraction_full 0.992
_diffrn_reflns_Laue_measured_fraction_max 0.988
_diffrn_reflns_limit_h_max 28
_diffrn_reflns_limit_h_min -28
_diffrn_reflns_limit_k_max 19
_diffrn_reflns_limit_k_min -19
_diffrn_reflns_limit_l_max 12
_diffrn_reflns_limit_l_min -10
_diffrn_reflns_number 31765
_diffrn_reflns_point_group_measured_fraction_full 0.992
_diffrn_reflns_point_group_measured_fraction_max 0.988
_diffrn_reflns_theta_full 67.684
_diffrn_reflns_theta_max 68.038
_diffrn_reflns_theta_min 3.284
_diffrn_source microsource
_exptl_absorpt_coefficient_mu 1.738
_exptl_absorpt_correction_T_max 0.7530
_exptl_absorpt_correction_T_min 0.6657
_exptl_absorpt_correction_type multi-scan
_exptl_absorpt_process_details
;
SADABS-2014/2 (Bruker,2014) was used for absorption correction.
wR2(int) was 0.0668 before and 0.0372 after correction.
The Ratio of minimum to maximum transmission is 0.8841.
The \l/2 correction factor is 0.00150.
;
_exptl_crystal_colour red
_exptl_crystal_colour_primary red
_exptl_crystal_density_diffrn 1.334
_exptl_crystal_description block
_exptl_crystal_F_000 1664
_exptl_crystal_size_max 0.225
_exptl_crystal_size_mid 0.21
_exptl_crystal_size_min 0.132
_refine_diff_density_max 1.011
_refine_diff_density_min -0.653
_refine_diff_density_rms 0.105
_refine_ls_extinction_method none
_refine_ls_goodness_of_fit_ref 1.080
_refine_ls_hydrogen_treatment constr
_refine_ls_matrix_type full
_refine_ls_number_parameters 220
_refine_ls_number_reflns 3805
_refine_ls_number_restraints 108
_refine_ls_restrained_S_all 1.143
_refine_ls_R_factor_all 0.1111
_refine_ls_R_factor_gt 0.1068
_refine_ls_shift/su_max 0.000
_refine_ls_shift/su_mean 0.000
_refine_ls_structure_factor_coef Fsqd
_refine_ls_weighting_details 'w=1/[\s^2^(Fo^2^)+(0.1583P)^2^+21.5078P] where P=(Fo^2^+2Fc^2^)/3'
_refine_ls_weighting_scheme calc
_refine_ls_wR_factor_gt 0.2911
_refine_ls_wR_factor_ref 0.2955
_reflns_Friedel_coverage 0.000
_reflns_number_gt 3543
_reflns_number_total 3805
_reflns_threshold_expression 'I > 2\s(I)'
_cod_data_source_file ja6b01368_si_008.cif
_cod_data_source_block cx0470_0m
_cod_database_code 4130230
_shelx_space_group_comment
;
The symmetry employed for this shelxl refinement is uniquely defined
by the following loop, which should always be used as a source of
symmetry information in preference to the above space-group names.
They are only intended as comments.
;
_shelx_estimated_absorpt_t_max 0.803
_shelx_estimated_absorpt_t_min 0.696
_olex2_refinement_description
;
1. Fixed Uiso
 At 1.2 times of:
  All C(H) groups, All C(H,H) groups
 At 1.5 times of:
  All C(H,H,H) groups
2. Uiso/Uaniso restraints and constraints
C13 \\sim H13 \\sim C14 \\sim H14 \\sim C15 \\sim C16 \\sim H16 \\sim C17 \\sim
H17 \\sim C18 \\sim H18 \\sim C19 \\sim C20: within 2A with sigma of 0.02 and
sigma for terminal atoms of 0.04
Uanis(C17) = Uanis(C18) = Uanis(C19) = Uanis(C20) = Uanis(C15) = Uanis(C16) =
Uanis(C14) = Uanis(C13)
3. Others
 Fixed Sof: H12C(0.5) H12B(0.5) H12A(0.5)
4.a Secondary CH2 refined with riding coordinates:
 C7(H7A,H7B)
4.b Aromatic/amide H refined with riding coordinates:
 C1(H1), C2(H2), C4(H4), C5(H5), C9(H9), C10(H10), C13(H13), C14(H14),
 C16(H16), C17(H17), C18(H18)
4.c Idealised Me refined as rotating group:
 C12(H12A,H12B,H12C)
;
_smtbx_masks_special_details
;
The solvent-masking procedure as implemented in Olex2 was used to remove
the electronic contribution of solvent molecules from the refinement.
As the exact solvent content is not known, only the atoms used in the
refinement are reported in the formula here.

Total solvent accessible volume / cell = 810.1 Ang^3 [19.9%]
Total electron count / cell = 235.4
;
_shelx_shelxl_version_number 2014/7
_olex2_submission_special_instructions 'No special instructions were received'

loop_
_space_group_symop_operation_xyz
'x, y, z'
'-x, y, -z'
'x+1/2, y+1/2, z'
'-x+1/2, y+1/2, -z'
'-x, -y, -z'
'x, -y, z'
'-x+1/2, -y+1/2, -z'
'x+1/2, -y+1/2, z'

loop_
_atom_site_label
_atom_site_type_symbol
_atom_site_fract_x
_atom_site_fract_y
_atom_site_fract_z
_atom_site_U_iso_or_equiv
_atom_site_adp_type
_atom_site_occupancy
_atom_site_site_symmetry_order
_atom_site_calc_flag
_atom_site_refinement_flags_posn
_atom_site_refinement_flags_adp
_atom_site_refinement_flags_occupancy
_atom_site_disorder_assembly
_atom_site_disorder_group
N1 N 0.13200(12) 0.21300(19) 0.7024(3) 0.0303(7) Uani 1 1 d . . . . .
C1 C 0.11180(17) 0.2562(2) 0.7854(4) 0.0354(9) Uani 1 1 d . . . . .
H1 H 0.0924 0.2294 0.8381 0.042 Uiso 1 1 calc R . . . .
C2 C 0.11880(17) 0.3383(3) 0.7951(4) 0.0367(9) Uani 1 1 d . . . . .
H2 H 0.1045 0.3683 0.8542 0.044 Uiso 1 1 calc R . . . .
C3 C 0.14738(15) 0.3778(2) 0.7167(4) 0.0323(8) Uani 1 1 d . . . . .
C4 C 0.16973(15) 0.3314(2) 0.6346(4) 0.0326(8) Uani 1 1 d . . . . .
H4 H 0.1905 0.3564 0.5831 0.039 Uiso 1 1 calc R . . . .
C5 C 0.16133(16) 0.2490(2) 0.6289(4) 0.0318(8) Uani 1 1 d . . . . .
H5 H 0.1763 0.2172 0.5729 0.038 Uiso 1 1 calc R . . . .
C6 C 0.15126(16) 0.4639(2) 0.7192(4) 0.0341(8) Uani 1 1 d . . . . .
C7 C 0.11734(17) 0.1250(2) 0.6828(4) 0.0359(9) Uani 1 1 d . . . . .
H7A H 0.1198 0.0997 0.7687 0.043 Uiso 1 1 calc R . . . .
H7B H 0.1451 0.0974 0.6466 0.043 Uiso 1 1 calc R . . . .
C8 C 0.05660(16) 0.1166(2) 0.5874(4) 0.0305(8) Uani 1 1 d . . . . .
C9 C 0.00968(18) 0.1154(3) 0.6358(4) 0.0397(9) Uani 1 1 d . . . . .
H9 H 0.0161 0.1147 0.7287 0.048 Uiso 1 1 calc R . . . .
C10 C 0.04655(17) 0.1152(2) 0.4520(4) 0.0386(9) Uani 1 1 d . . . . .
H10 H 0.0784 0.1140 0.4185 0.046 Uiso 1 1 calc R . . . .
C13 C 0.2501(4) 0.3929(7) 1.0641(8) 0.1143(11) Uani 1 1 d . U . . .
H13 H 0.2477 0.4429 1.1057 0.137 Uiso 1 1 calc R U . . .
C14 C 0.2754(4) 0.3970(7) 0.9715(8) 0.1143(11) Uani 1 1 d . U . . .
H14 H 0.2863 0.4475 0.9446 0.137 Uiso 1 1 calc R U . . .
C15 C 0.2860(4) 0.3222(7) 0.9117(8) 0.1143(11) Uani 1 1 d . U . . .
C16 C 0.3132(4) 0.3240(7) 0.8234(8) 0.1143(11) Uani 1 1 d . U . . .
H16 H 0.3282 0.3733 0.8020 0.137 Uiso 1 1 calc R U . . .
C17 C 0.3194(4) 0.2549(7) 0.7640(8) 0.1143(11) Uani 1 1 d . U . . .
H17 H 0.3360 0.2575 0.6946 0.137 Uiso 1 1 calc R U . . .
C18 C 0.3015(4) 0.1735(7) 0.8005(8) 0.1143(11) Uani 1 1 d . U . . .
H18 H 0.3108 0.1264 0.7604 0.137 Uiso 1 1 calc R U . . .
C19 C 0.2711(4) 0.1658(7) 0.8937(8) 0.1143(11) Uani 1 1 d . U . . .
C20 C 0.2644(4) 0.2472(7) 0.9501(8) 0.1143(11) Uani 1 1 d . U . . .
P1 P 0.22270(6) 0.0000 0.49349(15) 0.0436(5) Uani 1 2 d S T P . .
F1 F 0.15467(17) 0.0000 0.4465(4) 0.0776(15) Uani 1 2 d S T P . .
F2 F 0.22210(16) 0.0000 0.6433(3) 0.0516(10) Uani 1 2 d S T P . .
F3 F 0.2223(2) 0.0952(2) 0.4934(4) 0.1002(16) Uani 1 1 d . . . . .
F4 F 0.2904(2) 0.0000 0.5400(5) 0.111(3) Uani 1 2 d S T P . .
F5 F 0.22184(19) 0.0000 0.3428(4) 0.0639(12) Uani 1 2 d S T P . .
N2 N 0.0951(2) 0.0000 0.9192(5) 0.0423(11) Uani 1 2 d S T P . .
C11 C 0.0834(2) 0.0000 1.0148(5) 0.0338(11) Uani 1 2 d S T P . .
C12 C 0.0690(3) 0.0000 1.1373(6) 0.0453(14) Uani 1 2 d S T P . .
H12C H 0.1033 0.0148 1.2112 0.068 Uiso 0.5 1 calc GR . . A -1
H12B H 0.0560 -0.0540 1.1528 0.068 Uiso 0.5 1 calc GR . . A -1
H12A H 0.0381 0.0392 1.1307 0.068 Uiso 0.5 1 calc GR . . A -1
P2 P 0.0000 0.24004(10) 1.0000 0.0503(5) Uani 1 2 d S T P . .
F6 F 0.0347(2) 0.2407(4) 1.1521(4) 0.141(2) Uani 1 1 d . . . . .
F7 F 0.0431(2) 0.3066(2) 0.9803(6) 0.125(2) Uani 1 1 d . . . . .
F8 F 0.04074(15) 0.17342(19) 0.9696(3) 0.0700(9) Uani 1 1 d . . . . .

loop_
_atom_site_aniso_label
_atom_site_aniso_U_11
_atom_site_aniso_U_22
_atom_site_aniso_U_33
_atom_site_aniso_U_23
_atom_site_aniso_U_13
_atom_site_aniso_U_12
N1 0.0268(15) 0.0356(17) 0.0270(15) 0.0021(12) 0.0062(12) -0.0009(12)
C1 0.037(2) 0.041(2) 0.0309(19) 0.0011(15) 0.0137(16) -0.0020(16)
C2 0.0333(19) 0.043(2) 0.0354(19) -0.0042(16) 0.0129(15) -0.0024(16)
C3 0.0253(16) 0.036(2) 0.0304(18) -0.0031(14) 0.0020(14) -0.0027(14)
C4 0.0271(17) 0.040(2) 0.0304(18) 0.0034(15) 0.0089(14) -0.0024(15)
C5 0.0286(18) 0.038(2) 0.0297(18) 0.0004(14) 0.0105(14) -0.0005(14)
C6 0.0273(18) 0.0396(18) 0.0320(18) 0.0003(15) 0.0045(14) 0.0001(15)
C7 0.037(2) 0.0296(19) 0.040(2) 0.0053(15) 0.0097(16) 0.0030(15)
C8 0.0312(18) 0.0193(15) 0.040(2) 0.0050(14) 0.0100(15) 0.0008(13)
C9 0.042(2) 0.043(2) 0.0348(19) 0.0149(16) 0.0130(17) -0.0010(17)
C10 0.0351(19) 0.040(2) 0.043(2) -0.0136(17) 0.0158(17) 0.0012(16)
C13 0.0774(17) 0.173(3) 0.0731(18) 0.0115(18) -0.0036(13) -0.0227(19)
C14 0.0774(17) 0.173(3) 0.0731(18) 0.0115(18) -0.0036(13) -0.0227(19)
C15 0.0774(17) 0.173(3) 0.0731(18) 0.0115(18) -0.0036(13) -0.0227(19)
C16 0.0774(17) 0.173(3) 0.0731(18) 0.0115(18) -0.0036(13) -0.0227(19)
C17 0.0774(17) 0.173(3) 0.0731(18) 0.0115(18) -0.0036(13) -0.0227(19)
C18 0.0774(17) 0.173(3) 0.0731(18) 0.0115(18) -0.0036(13) -0.0227(19)
C19 0.0774(17) 0.173(3) 0.0731(18) 0.0115(18) -0.0036(13) -0.0227(19)
C20 0.0774(17) 0.173(3) 0.0731(18) 0.0115(18) -0.0036(13) -0.0227(19)
P1 0.0352(8) 0.0676(11) 0.0334(8) 0.000 0.0186(6) 0.000
F1 0.039(2) 0.149(5) 0.044(2) 0.000 0.0117(17) 0.000
F2 0.046(2) 0.080(3) 0.0328(18) 0.000 0.0174(15) 0.000
F3 0.184(5) 0.071(2) 0.070(2) -0.0064(17) 0.075(3) -0.027(3)
F4 0.042(2) 0.234(8) 0.062(3) 0.000 0.022(2) 0.000
F5 0.066(3) 0.097(3) 0.039(2) 0.000 0.0309(19) 0.000
N2 0.039(3) 0.050(3) 0.039(3) 0.000 0.013(2) 0.000
C11 0.029(3) 0.040(3) 0.030(3) 0.000 0.006(2) 0.000
C12 0.040(3) 0.063(4) 0.036(3) 0.000 0.016(2) 0.000
P2 0.0511(10) 0.0445(9) 0.0710(12) 0.000 0.0415(9) 0.000
F6 0.130(4) 0.221(7) 0.070(3) -0.043(3) 0.029(3) -0.083(4)
F7 0.140(4) 0.066(2) 0.237(6) -0.019(3) 0.154(4) -0.021(2)
F8 0.083(2) 0.0606(19) 0.088(2) 0.0129(16) 0.0589(19) 0.0157(16)

loop_
_atom_type_symbol
_atom_type_description
_atom_type_scat_dispersion_real
_atom_type_scat_dispersion_imag
_atom_type_scat_source
C C 0.0181 0.0091 'International Tables Vol C Tables 4.2.6.8 and 6.1.1.4'
H H 0.0000 0.0000 'International Tables Vol C Tables 4.2.6.8 and 6.1.1.4'
F F 0.0727 0.0534 'International Tables Vol C Tables 4.2.6.8 and 6.1.1.4'
N N 0.0311 0.0180 'International Tables Vol C Tables 4.2.6.8 and 6.1.1.4'
P P 0.2955 0.4335 'International Tables Vol C Tables 4.2.6.8 and 6.1.1.4'

loop_
_geom_angle_atom_site_label_1
_geom_angle_atom_site_label_2
_geom_angle_atom_site_label_3
_geom_angle
_geom_angle_site_symmetry_1
_geom_angle_site_symmetry_3
C1 N1 C5 121.0(3) . .
C1 N1 C7 119.2(3) . .
C5 N1 C7 119.6(3) . .
N1 C1 H1 119.5 . .
N1 C1 C2 121.0(4) . .
C2 C1 H1 119.5 . .
C1 C2 H2 120.3 . .
C1 C2 C3 119.4(4) . .
C3 C2 H2 120.3 . .
C2 C3 C6 119.7(4) . .
C4 C3 C2 118.7(4) . .
C4 C3 C6 121.6(4) . .
C3 C4 H4 120.3 . .
C5 C4 C3 119.3(3) . .
C5 C4 H4 120.3 . .
N1 C5 C4 120.6(3) . .
N1 C5 H5 119.7 . .
C4 C5 H5 119.7 . .
C6 C6 C3 176.4(2) 6_565 .
N1 C7 H7A 109.9 . .
N1 C7 H7B 109.9 . .
N1 C7 C8 108.8(3) . .
H7A C7 H7B 108.3 . .
C8 C7 H7A 109.9 . .
C8 C7 H7B 109.9 . .
C9 C8 C7 119.7(4) . .
C10 C8 C7 120.9(3) . .
C10 C8 C9 119.3(4) . .
C8 C9 H9 120.0 . .
C10 C9 C8 119.9(4) 2_556 .
C10 C9 H9 120.0 2_556 .
C8 C10 C9 120.8(4) . 2_556
C8 C10 H10 119.6 . .
C9 C10 H10 119.6 2_556 .
C14 C13 H13 114.6 . .
C19 C13 H13 114.6 7_557 .
C19 C13 C14 130.7(13) 7_557 .
C13 C14 H14 120.8 . .
C13 C14 C15 118.4(10) . .
C15 C14 H14 120.8 . .
C14 C15 C20 118.2(9) . .
C16 C15 C14 119.8(11) . .
C16 C15 C20 122.0(11) . .
C15 C16 H16 120.8 . .
C15 C16 C17 118.5(11) . .
C17 C16 H16 120.8 . .
C16 C17 H17 118.0 . .
C16 C17 C18 124.0(10) . .
C18 C17 H17 118.0 . .
C17 C18 H18 119.4 . .
C19 C18 C17 121.2(11) . .
C19 C18 H18 119.4 . .
C13 C19 C18 133.5(12) 7_557 .
C13 C19 C20 116.4(10) 7_557 .
C18 C19 C20 110.2(9) . .
C15 C20 C19 123.8(9) . .
C20 C20 C15 116.9(13) 7_557 .
C20 C20 C19 119.2(12) 7_557 .
F1 P1 F2 88.6(2) . .
F1 P1 F3 89.7(2) . 6
F1 P1 F3 89.7(2) . .
F1 P1 F5 90.2(2) . .
F3 P1 F2 89.92(13) . .
F3 P1 F2 89.92(13) 6 .
F3 P1 F3 179.4(4) 6 .
F3 P1 F5 90.07(13) 6 .
F3 P1 F5 90.07(13) . .
F4 P1 F1 179.9(3) . .
F4 P1 F2 91.5(2) . .
F4 P1 F3 90.3(2) . 6
F4 P1 F3 90.3(2) . .
F4 P1 F5 89.7(3) . .
F5 P1 F2 178.8(2) . .
N2 C11 C12 179.5(6) . .
C11 C12 H12C 109.5 . .
C11 C12 H12B 109.5 . .
C11 C12 H12A 109.5 . .
H12C C12 H12B 109.5 . .
H12C C12 H12A 109.5 . .
H12B C12 H12A 109.5 . .
F6 P2 F6 179.3(5) . 2_557
F6 P2 F7 88.2(3) 2_557 2_557
F6 P2 F7 91.3(4) . 2_557
F6 P2 F7 88.2(3) . .
F6 P2 F7 91.3(4) 2_557 .
F6 P2 F8 92.7(3) . .
F6 P2 F8 87.8(2) 2_557 .
F6 P2 F8 92.7(3) 2_557 2_557
F6 P2 F8 87.8(2) . 2_557
F7 P2 F7 91.7(3) 2_557 .
F7 P2 F8 88.43(19) 2_557 2_557
F7 P2 F8 176.0(3) . 2_557
F7 P2 F8 176.0(3) 2_557 .
F7 P2 F8 88.43(19) . .
F8 P2 F8 91.7(2) . 2_557

loop_
_geom_bond_atom_site_label_1
_geom_bond_atom_site_label_2
_geom_bond_distance
_geom_bond_site_symmetry_2
N1 C1 1.345(5) .
N1 C5 1.352(5) .
N1 C7 1.499(5) .
C1 H1 0.9500 .
C1 C2 1.369(6) .
C2 H2 0.9500 .
C2 C3 1.405(6) .
C3 C4 1.397(5) .
C3 C6 1.428(5) .
C4 H4 0.9500 .
C4 C5 1.378(5) .
C5 H5 0.9500 .
C6 C6 1.195(8) 6_565
C7 H7A 0.9900 .
C7 H7B 0.9900 .
C7 C8 1.513(5) .
C8 C9 1.395(6) .
C8 C10 1.383(5) .
C9 H9 0.9500 .
C9 C10 1.393(6) 2_556
C10 C9 1.393(6) 2_556
C10 H10 0.9500 .
C13 H13 0.9500 .
C13 C14 1.318(12) .
C13 C19 1.249(12) 7_557
C14 H14 0.9500 .
C14 C15 1.452(14) .
C15 C16 1.308(13) .
C15 C20 1.457(13) .
C16 H16 0.9500 .
C16 C17 1.338(14) .
C17 H17 0.9500 .
C17 C18 1.504(13) .
C18 H18 0.9500 .
C18 C19 1.419(13) .
C19 C13 1.249(12) 7_557
C19 C20 1.504(14) .
C20 C20 1.450(19) 7_557
P1 F1 1.572(4) .
P1 F2 1.598(3) .
P1 F3 1.577(4) 6
P1 F3 1.577(4) .
P1 F4 1.565(5) .
P1 F5 1.597(4) .
N2 C11 1.140(7) .
C11 C12 1.452(8) .
C12 H12C 0.9800 .
C12 H12B 0.9800 .
C12 H12A 0.9800 .
P2 F6 1.571(5) .
P2 F6 1.571(5) 2_557
P2 F7 1.581(4) .
P2 F7 1.581(4) 2_557
P2 F8 1.584(3) .
P2 F8 1.584(3) 2_557

loop_
_geom_torsion_atom_site_label_1
_geom_torsion_atom_site_label_2
_geom_torsion_atom_site_label_3
_geom_torsion_atom_site_label_4
_geom_torsion
_geom_torsion_site_symmetry_1
_geom_torsion_site_symmetry_4
N1 C1 C2 C3 0.2(6) . .
N1 C7 C8 C9 -89.3(4) . .
N1 C7 C8 C10 86.6(4) . .
C1 N1 C5 C4 -1.9(5) . .
C1 N1 C7 C8 79.5(4) . .
C1 C2 C3 C4 -2.3(5) . .
C1 C2 C3 C6 175.6(3) . .
C2 C3 C4 C5 2.4(5) . .
C3 C4 C5 N1 -0.3(5) . .
C5 N1 C1 C2 2.0(6) . .
C5 N1 C7 C8 -95.4(4) . .
C6 C3 C4 C5 -175.5(3) . .
C7 N1 C1 C2 -172.8(3) . .
C7 N1 C5 C4 172.8(3) . .
C7 C8 C9 C10 174.1(4) . 2_556
C7 C8 C10 C9 -173.7(4) . 2_556
C9 C8 C10 C9 2.3(5) . 2_556
C10 C8 C9 C10 -1.9(5) . 2_556
C13 C14 C15 C16 -177.2(7) . .
C13 C14 C15 C20 4.5(11) . .
C13 C19 C20 C15 -179.5(8) 7_557 .
C13 C19 C20 C20 1.3(13) 7_557 7_557
C14 C15 C16 C17 -176.0(7) . .
C14 C15 C20 C19 178.5(7) . .
C14 C15 C20 C20 -2.3(13) . 7_557
C15 C16 C17 C18 -5.5(12) . .
C16 C15 C20 C19 0.2(12) . .
C16 C15 C20 C20 179.4(9) . 7_557
C16 C17 C18 C19 6.5(12) . .
C17 C18 C19 C13 176.6(9) . 7_557
C17 C18 C19 C20 -3.5(10) . .
C18 C19 C20 C15 0.6(11) . .
C18 C19 C20 C20 -178.6(9) . 7_557
C19 C13 C14 C15 -5.9(14) 7_557 .
C20 C15 C16 C17 2.3(12) . .

loop_
_smtbx_masks_void_nr
_smtbx_masks_void_average_x
_smtbx_masks_void_average_y
_smtbx_masks_void_average_z
_smtbx_masks_void_volume
_smtbx_masks_void_count_electrons
1 0.000 0.500 -0.412 405.1 117.7
2 0.500 0.000 -0.787 405.1 117.7
